data_4119155
loop_
_publ_author_name
'Prantik Maity'
'Danielle M. Shacklady-McAtee'
'Glenn P. A. Yap'
'Eric R. Sirianni'
'Mary P. Watson'

_publ_section_title
;
 Nickel-Catalyzed Cross Couplings of Benzylic Ammonium Salts and Boronic
 Acids: Stereospecific Formation of Diarylethanes via C-N Bond Activation
;
_journal_name_full 'Journal of the American Chemical Society'
_journal_page_first 280
_journal_page_last 285
_journal_paper_doi 10.1021/ja3089422
_journal_volume 135
_journal_year 2013
_chemical_absolute_configuration ad
_chemical_formula_sum 'C18 H15 F'
_chemical_formula_weight 250.30
_chemical_name_systematic
; 
 ? 
;
_space_group_IT_number 4
_symmetry_cell_setting monoclinic
_symmetry_space_group_name_Hall 'P 2yb'
_symmetry_space_group_name_H-M 'P 1 21 1'
_atom_sites_solution_hydrogens geom
_atom_sites_solution_primary direct
_atom_sites_solution_secondary difmap
_audit_creation_method SHELXL-97
_cell_angle_alpha 90.00
_cell_angle_beta 96.1650(10)
_cell_angle_gamma 90.00
_cell_formula_units_Z 4
_cell_length_a 5.90540(10)
_cell_length_b 16.7300(3)
_cell_length_c 13.3212(2)
_cell_measurement_reflns_used 9929
_cell_measurement_temperature 200(2)
_cell_measurement_theta_max 68.24
_cell_measurement_theta_min 2.64
_cell_volume 1308.49(4)
_computing_cell_refinement 'Bruker SAINT'
_computing_data_collection 'Bruker APEX2'
_computing_data_reduction 'Bruker SAINT'
_computing_molecular_graphics 'Bruker SHELXTL'
_computing_publication_material 'Bruker SHELXTL'
_computing_structure_refinement 'SHELXL-97 (Sheldrick, 2008)'
_computing_structure_solution 'SHELXS-97 (Sheldrick, 2008)'
_diffrn_ambient_temperature 200(2)
_diffrn_detector_area_resol_mean 8.33
_diffrn_measured_fraction_theta_full 0.976
_diffrn_measured_fraction_theta_max 0.940
_diffrn_measurement_device_type 'Bruker AXS APEX diffractometer'
_diffrn_measurement_method '\f and \w scans'
_diffrn_radiation_monochromator graphite
_diffrn_radiation_source 'fine-focus sealed tube'
_diffrn_radiation_type CuK\a
_diffrn_radiation_wavelength 1.54178
_diffrn_reflns_av_R_equivalents 0.0245
_diffrn_reflns_av_sigmaI/netI 0.0216
_diffrn_reflns_limit_h_max 6
_diffrn_reflns_limit_h_min -6
_diffrn_reflns_limit_k_max 19
_diffrn_reflns_limit_k_min -19
_diffrn_reflns_limit_l_max 15
_diffrn_reflns_limit_l_min -14
_diffrn_reflns_number 13728
_diffrn_reflns_theta_full 66.50
_diffrn_reflns_theta_max 68.54
_diffrn_reflns_theta_min 3.34
_exptl_absorpt_coefficient_mu 0.650
_exptl_absorpt_correction_T_max 0.9065
_exptl_absorpt_correction_T_min 0.7460
_exptl_absorpt_correction_type numerical
_exptl_absorpt_process_details 'APEX2 (Bruker, 2007)'
_exptl_crystal_colour colourless
_exptl_crystal_density_diffrn 1.271
_exptl_crystal_description block
_exptl_crystal_F_000 528
_exptl_crystal_size_max 0.48
_exptl_crystal_size_mid 0.35
_exptl_crystal_size_min 0.15
_refine_diff_density_max 0.128
_refine_diff_density_min -0.136
_refine_diff_density_rms 0.027
_refine_ls_abs_structure_details 'Flack H D (1983), Acta Cryst. A39, 876-881'
_refine_ls_abs_structure_Flack -0.01(9)
_refine_ls_extinction_coef 0.0063(5)
_refine_ls_extinction_expression Fc^*^=kFc[1+0.001xFc^2^\l^3^/sin(2\q)]^-1/4^
_refine_ls_extinction_method SHELXL
_refine_ls_goodness_of_fit_ref 1.051
_refine_ls_hydrogen_treatment constr
_refine_ls_matrix_type full
_refine_ls_number_parameters 346
_refine_ls_number_reflns 4325
_refine_ls_number_restraints 1
_refine_ls_restrained_S_all 1.051
_refine_ls_R_factor_all 0.0259
_refine_ls_R_factor_gt 0.0256
_refine_ls_shift/su_max 0.001
_refine_ls_shift/su_mean 0.000
_refine_ls_structure_factor_coef Fsqd
_refine_ls_weighting_details 'calc w=1/[\s^2^(Fo^2^)+(0.0535P)^2^+0.0621P] where P=(Fo^2^+2Fc^2^)/3'
_refine_ls_weighting_scheme calc
_refine_ls_wR_factor_gt 0.0743
_refine_ls_wR_factor_ref 0.0746
_reflns_number_gt 4271
_reflns_number_total 4325
_reflns_threshold_expression >2sigma(I)
_cod_data_source_file ja3089422_si_002.cif
_cod_data_source_block mary016
_cod_database_code 4119155

loop_
_symmetry_equiv_pos_as_xyz
'x, y, z'
'-x, y+1/2, -z'

loop_
_atom_site_label
_atom_site_type_symbol
_atom_site_fract_x
_atom_site_fract_y
_atom_site_fract_z
_atom_site_U_iso_or_equiv
_atom_site_adp_type
_atom_site_occupancy
_atom_site_symmetry_multiplicity
_atom_site_calc_flag
_atom_site_refinement_flags
F1 F 0.78102(16) 1.28608(5) 0.70926(7) 0.0617(2) Uani 1 1 d .
F2 F 0.25541(13) 1.02974(5) 0.77523(6) 0.0511(2) Uani 1 1 d .
C1 C 0.7711(2) 1.07812(8) 0.63582(10) 0.0406(3) Uani 1 1 d .
H1A H 0.8667 1.0324 0.6437 0.049 Uiso 1 1 calc R
C2 C 0.8474(2) 1.15017(8) 0.67892(10) 0.0457(3) Uani 1 1 d .
H2A H 0.9940 1.1542 0.7157 0.055 Uiso 1 1 calc R
C3 C 0.7067(2) 1.21504(8) 0.66718(10) 0.0416(3) Uani 1 1 d .
C4 C 0.4944(2) 1.21182(8) 0.61473(10) 0.0453(3) Uani 1 1 d .
H4A H 0.3996 1.2578 0.6080 0.054 Uiso 1 1 calc R
C5 C 0.4221(2) 1.13964(8) 0.57175(10) 0.0414(3) Uani 1 1 d .
H5A H 0.2757 1.1365 0.5346 0.050 Uiso 1 1 calc R
C6 C 0.55754(19) 1.07171(7) 0.58146(8) 0.0318(2) Uani 1 1 d .
C7 C 0.46627(19) 0.99324(7) 0.53480(8) 0.0326(2) Uani 1 1 d .
H7A H 0.3301 0.9785 0.5694 0.039 Uiso 1 1 calc R
C8 C 0.3827(2) 1.00438(8) 0.42189(10) 0.0434(3) Uani 1 1 d .
H8A H 0.3383 0.9524 0.3919 0.065 Uiso 1 1 calc R
H8B H 0.5055 1.0273 0.3871 0.065 Uiso 1 1 calc R
H8C H 0.2513 1.0405 0.4150 0.065 Uiso 1 1 calc R
C9 C 0.63220(18) 0.92413(6) 0.55010(8) 0.0301(2) Uani 1 1 d .
C10 C 0.82302(19) 0.91873(7) 0.49396(9) 0.0367(3) Uani 1 1 d .
H10A H 0.8470 0.9592 0.4463 0.044 Uiso 1 1 calc R
C11 C 0.9720(2) 0.85664(7) 0.50721(10) 0.0363(3) Uani 1 1 d .
H11A H 1.0980 0.8546 0.4685 0.044 Uiso 1 1 calc R
C12 C 0.94320(19) 0.79510(7) 0.57731(8) 0.0309(2) Uani 1 1 d .
C13 C 1.09678(19) 0.73014(7) 0.59358(9) 0.0364(3) Uani 1 1 d .
H13A H 1.2241 0.7267 0.5559 0.044 Uiso 1 1 calc R
C14 C 1.0636(2) 0.67254(7) 0.66276(9) 0.0390(3) Uani 1 1 d .
H14A H 1.1688 0.6296 0.6734 0.047 Uiso 1 1 calc R
C15 C 0.8750(2) 0.67610(8) 0.71843(9) 0.0393(3) Uani 1 1 d .
H15A H 0.8529 0.6354 0.7661 0.047 Uiso 1 1 calc R
C16 C 0.72346(19) 0.73758(7) 0.70446(8) 0.0344(3) Uani 1 1 d .
H16A H 0.5963 0.7393 0.7425 0.041 Uiso 1 1 calc R
C17 C 0.75329(18) 0.79895(6) 0.63399(8) 0.0285(2) Uani 1 1 d .
C18 C 0.60086(18) 0.86450(7) 0.61811(8) 0.0306(2) Uani 1 1 d .
H18A H 0.4732 0.8672 0.6557 0.037 Uiso 1 1 calc R
C19 C 0.23448(19) 0.82968(7) 0.87665(9) 0.0361(3) Uani 1 1 d .
H19A H 0.1313 0.7860 0.8759 0.043 Uiso 1 1 calc R
C20 C 0.16757(19) 0.89905(8) 0.82428(9) 0.0382(3) Uani 1 1 d .
H20A H 0.0203 0.9033 0.7882 0.046 Uiso 1 1 calc R
C21 C 0.31925(19) 0.96132(7) 0.82591(8) 0.0358(3) Uani 1 1 d .
C22 C 0.53324(19) 0.95748(7) 0.87681(9) 0.0389(3) Uani 1 1 d .
H22A H 0.6353 1.0014 0.8765 0.047 Uiso 1 1 calc R
C23 C 0.59690(19) 0.88762(7) 0.92893(9) 0.0381(3) Uani 1 1 d .
H23A H 0.7448 0.8841 0.9645 0.046 Uiso 1 1 calc R
C24 C 0.44974(18) 0.82264(7) 0.93039(8) 0.0319(2) Uani 1 1 d .
C25 C 0.53247(18) 0.74660(7) 0.98635(9) 0.0346(3) Uani 1 1 d .
H25A H 0.6712 0.7287 0.9557 0.041 Uiso 1 1 calc R
C26 C 0.6088(2) 0.76320(8) 1.09843(10) 0.0451(3) Uani 1 1 d .
H26A H 0.6589 0.7132 1.1321 0.068 Uiso 1 1 calc R
H26B H 0.4810 0.7855 1.1305 0.068 Uiso 1 1 calc R
H26C H 0.7351 0.8015 1.1040 0.068 Uiso 1 1 calc R
C27 C 0.36375(18) 0.67799(6) 0.97332(9) 0.0314(2) Uani 1 1 d .
C28 C 0.17501(19) 0.67313(7) 1.03108(9) 0.0362(3) Uani 1 1 d .
H28A H 0.1555 0.7131 1.0800 0.043 Uiso 1 1 calc R
C29 C 0.02140(19) 0.61201(7) 1.01739(9) 0.0346(3) Uani 1 1 d .
H29A H -0.1017 0.6098 1.0577 0.042 Uiso 1 1 calc R
C30 C 0.04250(18) 0.55201(6) 0.94417(8) 0.0301(2) Uani 1 1 d .
C31 C -0.11972(19) 0.49013(7) 0.92416(9) 0.0354(3) Uani 1 1 d .
H31A H -0.2460 0.4868 0.9625 0.042 Uiso 1 1 calc R
C32 C -0.0964(2) 0.43519(7) 0.85032(10) 0.0401(3) Uani 1 1 d .
H32A H -0.2086 0.3948 0.8366 0.048 Uiso 1 1 calc R
C33 C 0.0923(2) 0.43779(7) 0.79438(9) 0.0381(3) Uani 1 1 d .
H33A H 0.1075 0.3990 0.7434 0.046 Uiso 1 1 calc R
C34 C 0.2538(2) 0.49587(7) 0.81319(9) 0.0339(3) Uani 1 1 d .
H34A H 0.3824 0.4963 0.7761 0.041 Uiso 1 1 calc R
C35 C 0.23254(18) 0.55543(6) 0.88714(8) 0.0283(2) Uani 1 1 d .
C36 C 0.38926(18) 0.61900(7) 0.90441(8) 0.0302(2) Uani 1 1 d .
H36A H 0.5170 0.6208 0.8668 0.036 Uiso 1 1 calc R

loop_
_atom_site_aniso_label
_atom_site_aniso_U_11
_atom_site_aniso_U_22
_atom_site_aniso_U_33
_atom_site_aniso_U_23
_atom_site_aniso_U_13
_atom_site_aniso_U_12
F1 0.0848(6) 0.0394(5) 0.0614(5) -0.0184(4) 0.0105(4) -0.0157(4)
F2 0.0571(5) 0.0446(4) 0.0510(4) 0.0109(4) 0.0033(3) 0.0041(3)
C1 0.0399(7) 0.0361(6) 0.0438(6) -0.0038(5) -0.0040(5) 0.0042(5)
C2 0.0436(7) 0.0465(7) 0.0450(7) -0.0088(6) -0.0045(5) -0.0045(6)
C3 0.0576(7) 0.0322(6) 0.0367(6) -0.0070(5) 0.0121(5) -0.0095(5)
C4 0.0541(7) 0.0327(7) 0.0495(7) -0.0012(5) 0.0071(6) 0.0073(6)
C5 0.0372(6) 0.0386(7) 0.0476(7) -0.0014(5) 0.0008(5) 0.0026(5)
C6 0.0328(6) 0.0324(6) 0.0308(5) 0.0019(4) 0.0060(4) -0.0010(4)
C7 0.0314(5) 0.0321(6) 0.0344(6) 0.0023(5) 0.0042(4) -0.0027(4)
C8 0.0496(7) 0.0404(7) 0.0384(6) 0.0010(5) -0.0038(5) -0.0017(5)
C9 0.0311(5) 0.0281(6) 0.0309(5) -0.0028(4) 0.0029(4) -0.0039(4)
C10 0.0395(6) 0.0331(6) 0.0389(6) 0.0028(5) 0.0108(5) -0.0059(5)
C11 0.0340(6) 0.0368(6) 0.0400(6) -0.0025(5) 0.0128(5) -0.0054(5)
C12 0.0302(5) 0.0324(6) 0.0302(5) -0.0060(5) 0.0035(4) -0.0066(4)
C13 0.0313(5) 0.0408(6) 0.0372(6) -0.0066(5) 0.0046(4) 0.0003(5)
C14 0.0362(6) 0.0371(6) 0.0421(6) -0.0027(5) -0.0034(5) 0.0065(5)
C15 0.0428(7) 0.0394(7) 0.0343(6) 0.0065(5) -0.0019(5) -0.0017(5)
C16 0.0341(6) 0.0392(7) 0.0298(5) 0.0009(5) 0.0036(4) -0.0030(5)
C17 0.0290(5) 0.0291(6) 0.0268(5) -0.0049(4) 0.0000(4) -0.0055(4)
C18 0.0300(5) 0.0320(6) 0.0302(5) -0.0041(4) 0.0046(4) -0.0033(4)
C19 0.0288(5) 0.0359(6) 0.0428(6) -0.0054(5) 0.0005(5) -0.0051(4)
C20 0.0309(6) 0.0433(7) 0.0392(6) -0.0035(5) -0.0014(5) 0.0012(5)
C21 0.0405(6) 0.0362(6) 0.0316(6) -0.0006(5) 0.0078(5) 0.0025(5)
C22 0.0367(6) 0.0371(7) 0.0431(6) -0.0025(5) 0.0056(5) -0.0081(5)
C23 0.0282(6) 0.0430(7) 0.0425(6) -0.0037(5) 0.0001(5) -0.0031(5)
C24 0.0276(5) 0.0329(6) 0.0351(5) -0.0071(5) 0.0031(4) 0.0001(4)
C25 0.0275(5) 0.0328(6) 0.0432(6) -0.0074(5) 0.0027(4) 0.0015(4)
C26 0.0477(7) 0.0407(7) 0.0444(7) -0.0043(5) -0.0070(5) -0.0001(5)
C27 0.0296(5) 0.0289(6) 0.0352(6) -0.0008(5) 0.0009(4) 0.0035(4)
C28 0.0384(6) 0.0336(6) 0.0374(6) -0.0070(5) 0.0074(5) 0.0067(5)
C29 0.0315(6) 0.0384(6) 0.0356(6) 0.0025(5) 0.0108(5) 0.0047(5)
C30 0.0299(5) 0.0303(6) 0.0298(5) 0.0075(4) 0.0016(4) 0.0052(4)
C31 0.0313(6) 0.0357(6) 0.0390(6) 0.0085(5) 0.0035(5) -0.0008(5)
C32 0.0414(6) 0.0328(6) 0.0442(7) 0.0055(5) -0.0040(5) -0.0055(5)
C33 0.0499(7) 0.0304(6) 0.0330(6) -0.0010(5) -0.0006(5) 0.0009(5)
C34 0.0390(6) 0.0322(6) 0.0309(5) 0.0024(5) 0.0055(5) 0.0039(5)
C35 0.0293(5) 0.0277(6) 0.0274(5) 0.0052(4) 0.0004(4) 0.0041(4)
C36 0.0281(5) 0.0317(6) 0.0312(5) 0.0026(4) 0.0056(4) 0.0038(4)

loop_
_atom_type_symbol
_atom_type_description
_atom_type_scat_dispersion_real
_atom_type_scat_dispersion_imag
_atom_type_scat_source
C C 0.0181 0.0091 'International Tables Vol C Tables 4.2.6.8 and 6.1.1.4'
H H 0.0000 0.0000 'International Tables Vol C Tables 4.2.6.8 and 6.1.1.4'
F F 0.0727 0.0534 'International Tables Vol C Tables 4.2.6.8 and 6.1.1.4'

loop_
_geom_angle_atom_site_label_1
_geom_angle_atom_site_label_2
_geom_angle_atom_site_label_3
_geom_angle
C6 C1 C2 121.23(12)
C3 C2 C1 118.42(11)
C2 C3 F1 118.68(12)
C2 C3 C4 122.66(11)
F1 C3 C4 118.66(12)
C3 C4 C5 118.06(12)
C4 C5 C6 121.77(11)
C5 C6 C1 117.86(11)
C5 C6 C7 119.45(10)
C1 C6 C7 122.68(10)
C9 C7 C6 114.00(9)
C9 C7 C8 110.96(10)
C6 C7 C8 110.80(10)
C18 C9 C10 118.15(10)
C18 C9 C7 120.80(10)
C10 C9 C7 121.05(10)
C11 C10 C9 121.25(10)
C10 C11 C12 121.33(10)
C11 C12 C13 122.64(10)
C11 C12 C17 118.49(10)
C13 C12 C17 118.87(10)
C14 C13 C12 120.65(11)
C13 C14 C15 120.49(11)
C16 C15 C14 120.41(11)
C15 C16 C17 120.77(11)
C16 C17 C12 118.81(10)
C16 C17 C18 122.49(10)
C12 C17 C18 118.70(10)
C9 C18 C17 122.08(10)
C20 C19 C24 121.49(11)
C21 C20 C19 118.43(10)
F2 C21 C22 118.45(11)
F2 C21 C20 119.00(10)
C22 C21 C20 122.55(11)
C21 C22 C23 118.17(11)
C22 C23 C24 121.82(10)
C23 C24 C19 117.54(11)
C23 C24 C25 119.29(9)
C19 C24 C25 123.13(10)
C27 C25 C24 113.72(9)
C27 C25 C26 111.59(10)
C24 C25 C26 111.61(9)
C36 C27 C28 118.10(10)
C36 C27 C25 120.30(10)
C28 C27 C25 121.60(10)
C29 C28 C27 121.20(10)
C28 C29 C30 121.12(10)
C29 C30 C31 122.73(10)
C29 C30 C35 118.21(10)
C31 C30 C35 119.05(10)
C32 C31 C30 120.64(10)
C31 C32 C33 120.57(11)
C34 C33 C32 120.14(11)
C33 C34 C35 121.07(10)
C36 C35 C34 122.52(10)
C36 C35 C30 118.96(10)
C34 C35 C30 118.50(10)
C27 C36 C35 122.37(10)

loop_
_geom_bond_atom_site_label_1
_geom_bond_atom_site_label_2
_geom_bond_distance
F1 C3 1.3662(15)
F2 C21 1.3615(14)
C1 C6 1.3892(17)
C1 C2 1.3893(18)
C2 C3 1.3656(19)
C3 C4 1.369(2)
C4 C5 1.3844(19)
C5 C6 1.3878(17)
C6 C7 1.5258(16)
C7 C9 1.5151(15)
C7 C8 1.5431(16)
C9 C18 1.3734(16)
C9 C10 1.4206(15)
C10 C11 1.3607(17)
C11 C12 1.4126(17)
C12 C13 1.4171(16)
C12 C17 1.4191(15)
C13 C14 1.3620(18)
C14 C15 1.4041(18)
C15 C16 1.3630(17)
C16 C17 1.4148(16)
C17 C18 1.4201(15)
C19 C20 1.3895(18)
C19 C24 1.3953(16)
C20 C21 1.3726(17)
C21 C22 1.3700(17)
C22 C23 1.3904(18)
C23 C24 1.3932(16)
C24 C25 1.5280(16)
C25 C27 1.5176(15)
C25 C26 1.5379(17)
C27 C36 1.3672(16)
C27 C28 1.4231(16)
C28 C29 1.3661(17)
C29 C30 1.4145(16)
C30 C31 1.4162(16)
C30 C35 1.4223(15)
C31 C32 1.3639(18)
C32 C33 1.4062(18)
C33 C34 1.3656(17)
C34 C35 1.4161(16)
C35 C36 1.4124(15)

loop_
_geom_torsion_atom_site_label_1
_geom_torsion_atom_site_label_2
_geom_torsion_atom_site_label_3
_geom_torsion_atom_site_label_4
_geom_torsion
C6 C1 C2 C3 0.3(2)
C1 C2 C3 F1 -179.89(11)
C1 C2 C3 C4 -0.1(2)
C2 C3 C4 C5 -0.4(2)
F1 C3 C4 C5 179.46(12)
C3 C4 C5 C6 0.5(2)
C4 C5 C6 C1 -0.27(19)
C4 C5 C6 C7 178.39(11)
C2 C1 C6 C5 -0.19(19)
C2 C1 C6 C7 -178.80(11)
C5 C6 C7 C9 179.44(10)
C1 C6 C7 C9 -1.97(16)
C5 C6 C7 C8 53.42(14)
C1 C6 C7 C8 -127.99(12)
C6 C7 C9 C18 105.88(11)
C8 C7 C9 C18 -128.19(11)
C6 C7 C9 C10 -74.73(13)
C8 C7 C9 C10 51.20(14)
C18 C9 C10 C11 -0.37(16)
C7 C9 C10 C11 -179.78(10)
C9 C10 C11 C12 -0.04(18)
C10 C11 C12 C13 -179.30(11)
C10 C11 C12 C17 0.32(16)
C11 C12 C13 C14 179.30(11)
C17 C12 C13 C14 -0.32(16)
C12 C13 C14 C15 0.69(17)
C13 C14 C15 C16 -0.46(18)
C14 C15 C16 C17 -0.14(18)
C15 C16 C17 C12 0.50(16)
C15 C16 C17 C18 -179.22(10)
C11 C12 C17 C16 -179.91(10)
C13 C12 C17 C16 -0.27(14)
C11 C12 C17 C18 -0.18(14)
C13 C12 C17 C18 179.46(9)
C10 C9 C18 C17 0.52(15)
C7 C9 C18 C17 179.92(9)
C16 C17 C18 C9 179.47(10)
C12 C17 C18 C9 -0.24(15)
C24 C19 C20 C21 0.30(18)
C19 C20 C21 F2 -179.73(10)
C19 C20 C21 C22 0.17(18)
F2 C21 C22 C23 179.61(10)
C20 C21 C22 C23 -0.29(18)
C21 C22 C23 C24 -0.05(18)
C22 C23 C24 C19 0.49(17)
C22 C23 C24 C25 178.11(11)
C20 C19 C24 C23 -0.61(17)
C20 C19 C24 C25 -178.14(11)
C23 C24 C25 C27 -174.34(10)
C19 C24 C25 C27 3.15(16)
C23 C24 C25 C26 58.33(14)
C19 C24 C25 C26 -124.19(12)
C24 C25 C27 C36 98.96(12)
C26 C25 C27 C36 -133.70(11)
C24 C25 C27 C28 -80.59(13)
C26 C25 C27 C28 46.75(14)
C36 C27 C28 C29 -0.90(17)
C25 C27 C28 C29 178.66(10)
C27 C28 C29 C30 -0.99(17)
C28 C29 C30 C31 -176.61(10)
C28 C29 C30 C35 2.02(16)
C29 C30 C31 C32 177.66(10)
C35 C30 C31 C32 -0.95(15)
C30 C31 C32 C33 1.61(17)
C31 C32 C33 C34 -0.40(17)
C32 C33 C34 C35 -1.48(17)
C33 C34 C35 C36 -176.22(10)
C33 C34 C35 C30 2.08(16)
C29 C30 C35 C36 -1.18(14)
C31 C30 C35 C36 177.50(9)
C29 C30 C35 C34 -179.54(9)
C31 C30 C35 C34 -0.86(14)
C28 C27 C36 C35 1.75(16)
C25 C27 C36 C35 -177.82(9)
C34 C35 C36 C27 177.58(10)
C30 C35 C36 C27 -0.71(15)
